data_7243225
loop_
_publ_author_name
'Theppitak, Chatphorn'
'Kielar, Filip'
'Dungkaew, Winya'
'Sukwattanasinitt, Mongkol'
'Kangkaew, Laongdao'
'Sahasithiwat, Somboon'
'Zenno, Hikaru'
'Hayami, Shinya'
'Chainok, Kittipong'

_publ_section_title
;
 The coordination chemistry of benzhydrazide with lanthanide(iii) ions:
 hydrothermal in situ ligand formation, structures, magnetic and
 photoluminescence sensing properties
;
_journal_issue 40
_journal_name_full 'RSC Advances'
_journal_page_first 24709
_journal_page_last 24721
_journal_paper_doi 10.1039/D1RA03106F
_journal_volume 11
_journal_year 2021
_chemical_formula_moiety 'C63 H45 Eu3 O18'
_chemical_formula_sum 'C63 H45 Eu3 O18'
_chemical_formula_weight 1545.87
_space_group_crystal_system monoclinic
_space_group_IT_number 14
_space_group_name_Hall '-P 2yn'
_space_group_name_H-M_alt 'P 1 21/n 1'
_atom_sites_solution_hydrogens geom
_atom_sites_solution_primary dual
_audit_creation_date 2021-02-21
_audit_creation_method
;
Olex2 1.3
(compiled 2020.11.12 svn.r5f609507 for OlexSys, GUI svn.r6272)
;
_audit_update_record
;
2021-02-21 deposited with the CCDC.	2021-07-08 downloaded from the CCDC.
;
_cell_angle_alpha 90
_cell_angle_beta 95.350(2)
_cell_angle_gamma 90
_cell_formula_units_Z 4
_cell_length_a 11.4654(4)
_cell_length_b 22.6148(8)
_cell_length_c 22.7507(8)
_cell_measurement_reflns_used 9971
_cell_measurement_temperature 296
_cell_measurement_theta_max 27.410
_cell_measurement_theta_min 3.01
_cell_volume 5873.3(4)
_computing_cell_refinement 'SAINT v8.34A (Bruker, 2013)'
_computing_data_reduction 'SAINT v8.34A (Bruker, 2013)'
_computing_molecular_graphics 'Olex2 1.3 (Dolomanov et al., 2009)'
_computing_publication_material 'Olex2 1.3 (Dolomanov et al., 2009)'
_computing_structure_refinement 'SHELXL 2018/3 (Sheldrick, 2015)'
_computing_structure_solution 'SHELXT 2018/2 (Sheldrick, 2018)'
_diffrn_ambient_temperature 296.0
_diffrn_detector 'Bruker PHOTON 200 area detector'
_diffrn_detector_area_resol_mean 7.39
_diffrn_detector_type 'PHOTON II area detector'
_diffrn_measured_fraction_theta_full 0.998
_diffrn_measured_fraction_theta_max 0.994
_diffrn_measurement_device 'four-circle KAPPA diffractometer'
_diffrn_measurement_device_type 'BRUKER D8 QUEST CMOS PHOTON II'
_diffrn_measurement_method '\f and \w scans'
_diffrn_radiation_collimation '0.5 mm'
_diffrn_radiation_monochromator graphite
_diffrn_radiation_probe x-ray
_diffrn_radiation_type MoK\a
_diffrn_radiation_wavelength 0.71073
_diffrn_radiation_xray_symbol K-L~3~
_diffrn_reflns_av_R_equivalents 0.0586
_diffrn_reflns_av_unetI/netI 0.0331
_diffrn_reflns_Laue_measured_fraction_full 0.998
_diffrn_reflns_Laue_measured_fraction_max 0.994
_diffrn_reflns_limit_h_max 14
_diffrn_reflns_limit_h_min -14
_diffrn_reflns_limit_k_max 29
_diffrn_reflns_limit_k_min -29
_diffrn_reflns_limit_l_max 29
_diffrn_reflns_limit_l_min -29
_diffrn_reflns_number 91383
_diffrn_reflns_point_group_measured_fraction_full 0.998
_diffrn_reflns_point_group_measured_fraction_max 0.994
_diffrn_reflns_theta_full 25.242
_diffrn_reflns_theta_max 27.533
_diffrn_reflns_theta_min 3.093
_diffrn_source 'sealed x-ray tube'
_diffrn_source_current 30.0
_diffrn_source_power 1.5
_diffrn_source_voltage 50.0
_diffrn_standards_number 0
_exptl_absorpt_coefficient_mu 3.238
_exptl_absorpt_correction_T_max 0.7456
_exptl_absorpt_correction_T_min 0.6177
_exptl_absorpt_correction_type multi-scan
_exptl_absorpt_process_details
'SADABS-2014/4 (Bruker,2014/4) was used for absorption correction. wR2(int) was 0.0745 before and 0.0559 after correction. The Ratio of minimum to maximum transmission is 0.8285. The \l/2 correction factor is 0.00150.'
_exptl_crystal_colour colourless
_exptl_crystal_colour_primary colourless
_exptl_crystal_density_diffrn 1.748
_exptl_crystal_description block
_exptl_crystal_F_000 3024
_exptl_crystal_size_max 0.2
_exptl_crystal_size_mid 0.2
_exptl_crystal_size_min 0.12
_refine_diff_density_max 0.581
_refine_diff_density_min -0.414
_refine_diff_density_rms 0.092
_refine_ls_extinction_method none
_refine_ls_goodness_of_fit_ref 1.040
_refine_ls_hydrogen_treatment constr
_refine_ls_matrix_type full
_refine_ls_number_parameters 977
_refine_ls_number_reflns 13448
_refine_ls_number_restraints 714
_refine_ls_restrained_S_all 1.035
_refine_ls_R_factor_all 0.0492
_refine_ls_R_factor_gt 0.0297
_refine_ls_shift/su_max 0.005
_refine_ls_shift/su_mean 0.000
_refine_ls_structure_factor_coef Fsqd
_refine_ls_weighting_details 'w=1/[\s^2^(Fo^2^)+(0.0162P)^2^+8.6861P] where P=(Fo^2^+2Fc^2^)/3'
_refine_ls_weighting_scheme calc
_refine_ls_wR_factor_gt 0.0529
_refine_ls_wR_factor_ref 0.0584
_reflns_Friedel_coverage 0.000
_reflns_number_gt 10504
_reflns_number_total 13448
_reflns_threshold_expression 'I > 2\s(I)'
_cod_data_source_file d1ra03106f2.cif
_cod_data_source_block 14eu
_cod_database_code 7243225
_shelx_shelxl_version_number 2018/3
_shelx_space_group_comment
;
The symmetry employed for this shelxl refinement is uniquely defined
by the following loop, which should always be used as a source of
symmetry information in preference to the above space-group names.
They are only intended as comments.
;
_shelx_estimated_absorpt_t_max 0.697
_shelx_estimated_absorpt_t_min 0.564
_olex2_refinement_description
;
1. Restrained distances
 C1-C2 \\sim C1-C2A
 with sigma of 0.02
 C2-C3 \\sim C2A-C3A
 with sigma of 0.02
 C2-C7 \\sim C2A-C7A
 with sigma of 0.02
 C3-C4 \\sim C3A-C4A
 with sigma of 0.02
 C4-C5 \\sim C4A-C5A
 with sigma of 0.02
 C5-C6 \\sim C5A-C6A
 with sigma of 0.02
 C6-C7 \\sim C6A-C7A
 with sigma of 0.02
 C1-C3 \\sim C1-C3A
 with sigma of 0.04
 C1-C7 \\sim C1-C7A
 with sigma of 0.04
 C2-C4 \\sim C2A-C4A
 with sigma of 0.04
 C2-C6 \\sim C2A-C6A
 with sigma of 0.04
 C3-C5 \\sim C3A-C5A
 with sigma of 0.04
 C3-C7 \\sim C3A-C7A
 with sigma of 0.04
 C4-C6 \\sim C4A-C6A
 with sigma of 0.04
 C5-C7 \\sim C5A-C7A
 with sigma of 0.04
 C15-C16 \\sim C15-C16A
 with sigma of 0.02
 C16-C17 \\sim C16A-C17A
 with sigma of 0.02
 C16-C21 \\sim C16A-C21A
 with sigma of 0.02
 C17-C18 \\sim C17A-C18A
 with sigma of 0.02
 C18-C19 \\sim C18A-C19A
 with sigma of 0.02
 C19-C20 \\sim C19A-C20A
 with sigma of 0.02
 C20-C21 \\sim C20A-C21A
 with sigma of 0.02
 C15-C17 \\sim C15-C17A
 with sigma of 0.04
 C15-C21 \\sim C15-C21A
 with sigma of 0.04
 C16-C18 \\sim C16A-C18A
 with sigma of 0.04
 C16-C20 \\sim C16A-C20A
 with sigma of 0.04
 C17-C19 \\sim C17A-C19A
 with sigma of 0.04
 C17-C21 \\sim C17A-C21A
 with sigma of 0.04
 C18-C20 \\sim C18A-C20A
 with sigma of 0.04
 C19-C21 \\sim C19A-C21A
 with sigma of 0.04
 C29-C30 \\sim C29-C30A
 with sigma of 0.02
 C30-C31 \\sim C30A-C31A
 with sigma of 0.02
 C30-C35 \\sim C30A-C35A
 with sigma of 0.02
 C31-C32 \\sim C31A-C32A
 with sigma of 0.02
 C32-C33 \\sim C32A-C33A
 with sigma of 0.02
 C33-C34 \\sim C33A-C34A
 with sigma of 0.02
 C34-C35 \\sim C34A-C35A
 with sigma of 0.02
 C29-C31 \\sim C29-C31A
 with sigma of 0.04
 C29-C35 \\sim C29-C35A
 with sigma of 0.04
 C30-C32 \\sim C30A-C32A
 with sigma of 0.04
 C30-C34 \\sim C30A-C34A
 with sigma of 0.04
 C31-C33 \\sim C31A-C33A
 with sigma of 0.04
 C31-C35 \\sim C31A-C35A
 with sigma of 0.04
 C32-C34 \\sim C32A-C34A
 with sigma of 0.04
 C33-C35 \\sim C33A-C35A
 with sigma of 0.04
 C57-C58 \\sim C57-C58A
 with sigma of 0.02
 C58-C59 \\sim C58A-C59A
 with sigma of 0.02
 C58-C63 \\sim C58A-C63A
 with sigma of 0.02
 C59-C60 \\sim C59A-C60A
 with sigma of 0.02
 C60-C61 \\sim C60A-C61A
 with sigma of 0.02
 C61-C62 \\sim C61A-C62A
 with sigma of 0.02
 C62-C63 \\sim C62A-C63A
 with sigma of 0.02
 C57-C59 \\sim C57-C59A
 with sigma of 0.04
 C57-C63 \\sim C57-C63A
 with sigma of 0.04
 C58-C60 \\sim C58A-C60A
 with sigma of 0.04
 C58-C62 \\sim C58A-C62A
 with sigma of 0.04
 C59-C61 \\sim C59A-C61A
 with sigma of 0.04
 C59-C63 \\sim C59A-C63A
 with sigma of 0.04
 C60-C62 \\sim C60A-C62A
 with sigma of 0.04
 C61-C63 \\sim C61A-C63A
 with sigma of 0.04
2. Restrained planarity
 O5, O6, C15, C16, C17, C18, C19, C20, C21
 with sigma of 0.01
3. Uiso/Uaniso restraints and constraints
Uanis(C2) \\sim Ueq, Uanis(C3) \\sim Ueq, Uanis(C4) \\sim Ueq, Uanis(C5) \\sim
Ueq, Uanis(C6) \\sim Ueq, Uanis(C7) \\sim Ueq: with sigma of 0.01 and sigma for
terminal atoms of 0.02
Uanis(C2A) \\sim Ueq, Uanis(C3A) \\sim Ueq, Uanis(C4A) \\sim Ueq, Uanis(C5A)
\\sim Ueq, Uanis(C6A) \\sim Ueq, Uanis(C7A) \\sim Ueq: with sigma of 0.01 and
sigma for terminal atoms of 0.02
Uanis(C16) \\sim Ueq, Uanis(C17) \\sim Ueq, Uanis(C18) \\sim Ueq, Uanis(C19)
\\sim Ueq, Uanis(C20) \\sim Ueq, Uanis(C21) \\sim Ueq: with sigma of 0.01 and
sigma for terminal atoms of 0.02
Uanis(C16A) \\sim Ueq, Uanis(C17A) \\sim Ueq, Uanis(C18A) \\sim Ueq,
Uanis(C19A) \\sim Ueq, Uanis(C20A) \\sim Ueq, Uanis(C21A) \\sim Ueq: with sigma
of 0.01 and sigma for terminal atoms of 0.02
Uanis(C30) \\sim Ueq, Uanis(C31) \\sim Ueq, Uanis(C32) \\sim Ueq, Uanis(C33)
\\sim Ueq, Uanis(C34) \\sim Ueq, Uanis(C35) \\sim Ueq: with sigma of 0.01 and
sigma for terminal atoms of 0.02
Uanis(C30A) \\sim Ueq, Uanis(C31A) \\sim Ueq, Uanis(C32A) \\sim Ueq,
Uanis(C33A) \\sim Ueq, Uanis(C34A) \\sim Ueq, Uanis(C35A) \\sim Ueq: with sigma
of 0.01 and sigma for terminal atoms of 0.02
Uanis(C58) \\sim Ueq, Uanis(C59) \\sim Ueq, Uanis(C60) \\sim Ueq, Uanis(C61)
\\sim Ueq, Uanis(C62) \\sim Ueq, Uanis(C63) \\sim Ueq: with sigma of 0.01 and
sigma for terminal atoms of 0.02
Uanis(C58A) \\sim Ueq, Uanis(C59A) \\sim Ueq, Uanis(C60A) \\sim Ueq,
Uanis(C61A) \\sim Ueq, Uanis(C62A) \\sim Ueq, Uanis(C63A) \\sim Ueq: with sigma
of 0.01 and sigma for terminal atoms of 0.02
4. Rigid body (RIGU) restrains
 C1, C2, C3, C4, C5, C6, C7
 with sigma for 1-2 distances of 0.001 and sigma for 1-3 distances of 0.001
 C1, C2A, C3A, C4A, C5A, C6A, C7A
 with sigma for 1-2 distances of 0.001 and sigma for 1-3 distances of 0.001
 C15, C16, C17, C18, C19, C20, C21
 with sigma for 1-2 distances of 0.001 and sigma for 1-3 distances of 0.001
 C15, C16A, C17A, C18A, C19A, C20A, C21A
 with sigma for 1-2 distances of 0.001 and sigma for 1-3 distances of 0.001
 C29, C30, C31, C32, C33, C34, C35
 with sigma for 1-2 distances of 0.001 and sigma for 1-3 distances of 0.001
 C29, C30A, C31A, C32A, C33A, C34A, C35A
 with sigma for 1-2 distances of 0.001 and sigma for 1-3 distances of 0.001
 C57, C58, C59, C60, C61, C62, C63
 with sigma for 1-2 distances of 0.001 and sigma for 1-3 distances of 0.001
 C57, C58A, C59A, C60A, C61A, C62A, C63A
 with sigma for 1-2 distances of 0.001 and sigma for 1-3 distances of 0.001
5. Others
 Sof(C2A)=Sof(C3A)=Sof(H3A)=Sof(C4A)=Sof(H4A)=Sof(C5A)=Sof(H5A)=Sof(C6A)=
 Sof(H6A)=Sof(C7A)=Sof(H7A)=1-FVAR(1)
 Sof(C2)=Sof(C3)=Sof(H3)=Sof(C4)=Sof(H4)=Sof(C5)=Sof(H5)=Sof(C6)=Sof(H6)=
 Sof(C7)=Sof(H7)=FVAR(1)
 Sof(C16A)=Sof(C17A)=Sof(H17A)=Sof(C18A)=Sof(H18A)=Sof(C19A)=Sof(H19A)=
 Sof(C20A)=Sof(H20A)=Sof(C21A)=Sof(H21A)=1-FVAR(2)
 Sof(C16)=Sof(C17)=Sof(H17)=Sof(C18)=Sof(H18)=Sof(C19)=Sof(H19)=Sof(C20)=
 Sof(H20)=Sof(C21)=Sof(H21)=FVAR(2)
 Sof(C30A)=Sof(C31A)=Sof(H31A)=Sof(C32A)=Sof(H32A)=Sof(C33A)=Sof(H33A)=
 Sof(C34A)=Sof(H34A)=Sof(C35A)=Sof(H35A)=1-FVAR(3)
 Sof(C30)=Sof(C31)=Sof(H31)=Sof(C32)=Sof(H32)=Sof(C33)=Sof(H33)=Sof(C34)=
 Sof(H34)=Sof(C35)=Sof(H35)=FVAR(3)
 Sof(C58A)=Sof(C59A)=Sof(H59A)=Sof(C60A)=Sof(H60A)=Sof(C61A)=Sof(H61A)=
 Sof(C62A)=Sof(H62A)=Sof(C63A)=Sof(H63A)=1-FVAR(4)
 Sof(C58)=Sof(C59)=Sof(H59)=Sof(C60)=Sof(H60)=Sof(C61)=Sof(H61)=Sof(C62)=
 Sof(H62)=Sof(C63)=Sof(H63)=FVAR(4)
6.a Aromatic/amide H refined with riding coordinates:
 C3(H3), C3A(H3A), C4(H4), C4A(H4A), C5(H5), C5A(H5A), C6(H6), C6A(H6A),
 C7(H7), C7A(H7A), C10(H10), C11(H11), C12(H12), C13(H13), C14(H14), C17(H17),
 C17A(H17A), C18(H18), C18A(H18A), C19(H19), C19A(H19A), C20(H20), C20A(H20A),
 C21(H21), C21A(H21A), C24(H24), C25(H25), C26(H26), C27(H27), C28(H28),
 C31(H31), C31A(H31A), C32(H32), C32A(H32A), C33(H33), C33A(H33A), C34(H34),
 C34A(H34A), C35(H35), C35A(H35A), C38(H38), C39(H39), C40(H40), C41(H41),
 C42(H42), C45(H45), C46(H46), C47(H47), C48(H48), C49(H49), C52(H52), C53(H53),
  C54(H54), C55(H55), C56(H56), C59(H59), C59A(H59A), C60(H60), C60A(H60A),
 C61(H61), C61A(H61A), C62(H62), C62A(H62A), C63(H63), C63A(H63A)
;
_olex2_submission_special_instructions 'No special instructions were received'

loop_
_space_group_symop_operation_xyz
'x, y, z'
'-x+1/2, y+1/2, -z+1/2'
'-x, -y, -z'
'x-1/2, -y-1/2, z-1/2'

loop_
_atom_site_label
_atom_site_type_symbol
_atom_site_fract_x
_atom_site_fract_y
_atom_site_fract_z
_atom_site_U_iso_or_equiv
_atom_site_adp_type
_atom_site_occupancy
_atom_site_site_symmetry_order
_atom_site_calc_flag
_atom_site_refinement_flags_posn
_atom_site_refinement_flags_adp
_atom_site_refinement_flags_occupancy
_atom_site_disorder_assembly
_atom_site_disorder_group
Eu1 Eu 0.66177(2) 0.61302(2) 0.71382(2) 0.03478(5) Uani 1 1 d . . . . .
Eu2 Eu 0.53416(2) 0.43157(2) 0.76656(2) 0.02945(5) Uani 1 1 d . . . . .
Eu3 Eu 0.64197(2) 0.27111(2) 0.82417(2) 0.03065(5) Uani 1 1 d . . . . .
O1 O 0.7184(2) 0.68133(12) 0.64165(12) 0.0441(6) Uani 1 1 d . . . . .
O2 O 0.8613(2) 0.70689(12) 0.58994(13) 0.0495(7) Uani 1 1 d . . . . .
O3 O 0.8497(3) 0.62096(16) 0.75068(15) 0.0702(10) Uani 1 1 d . . . . .
O4 O 0.9581(3) 0.69634(13) 0.72736(13) 0.0584(8) Uani 1 1 d . . . . .
O5 O 0.5997(3) 0.70062(13) 0.74732(15) 0.0715(10) Uani 1 1 d . . . . .
O6 O 0.6951(2) 0.78076(13) 0.72614(14) 0.0577(8) Uani 1 1 d . . . . .
O7 O 0.6237(3) 0.57389(14) 0.80112(13) 0.0594(8) Uani 1 1 d . . . . .
O8 O 0.5395(3) 0.50006(12) 0.84389(12) 0.0522(7) Uani 1 1 d . . . . .
O9 O 0.7259(3) 0.53568(13) 0.65923(14) 0.0650(9) Uani 1 1 d . . . . .
O10 O 0.6832(2) 0.45837(14) 0.71241(13) 0.0562(8) Uani 1 1 d . . . . .
O11 O 0.4729(2) 0.58935(14) 0.68109(15) 0.0613(9) Uani 1 1 d . . . . .
O12 O 0.4216(2) 0.50253(12) 0.71571(13) 0.0518(7) Uani 1 1 d . . . . .
O13 O 0.4473(2) 0.37789(12) 0.67975(12) 0.0473(7) Uani 1 1 d . . . . .
O14 O 0.5694(2) 0.32559(11) 0.73772(11) 0.0397(6) Uani 1 1 d . . . . .
O15 O 0.6774(2) 0.38314(11) 0.83193(11) 0.0387(6) Uani 1 1 d . . . . .
O16 O 0.7443(2) 0.32646(12) 0.90554(12) 0.0499(7) Uani 1 1 d . . . . .
O17 O 0.3980(2) 0.38647(12) 0.81977(13) 0.0493(7) Uani 1 1 d . . . . .
O18 O 0.4652(2) 0.30071(13) 0.85531(13) 0.0514(7) Uani 1 1 d . . . . .
C1 C 0.7707(4) 0.67810(16) 0.59440(17) 0.0397(8) Uani 1 1 d D . . . .
C2 C 0.7289(9) 0.6386(5) 0.5439(4) 0.0401(18) Uani 0.65(3) 1 d D U P A 1
C2A C 0.7044(17) 0.6421(12) 0.5472(9) 0.046(4) Uani 0.35(3) 1 d D U P A 2
C3 C 0.8038(12) 0.6241(5) 0.5023(4) 0.051(2) Uani 0.65(3) 1 d D U P A 1
H3 H 0.879758 0.639029 0.505389 0.062 Uiso 0.65(3) 1 calc R U P A 1
C3A C 0.764(2) 0.6237(9) 0.5004(8) 0.052(4) Uani 0.35(3) 1 d D U P A 2
H3A H 0.840657 0.636483 0.498012 0.063 Uiso 0.35(3) 1 calc R U P A 2
C4 C 0.7660(15) 0.5875(5) 0.4560(4) 0.066(3) Uani 0.65(3) 1 d D U P A 1
H4 H 0.816193 0.577538 0.427679 0.080 Uiso 0.65(3) 1 calc R U P A 1
C4A C 0.713(2) 0.5864(8) 0.4568(7) 0.062(4) Uani 0.35(3) 1 d D U P A 2
H4A H 0.754407 0.572424 0.426492 0.075 Uiso 0.35(3) 1 calc R U P A 2
C5 C 0.6539(16) 0.5659(5) 0.4520(4) 0.072(3) Uani 0.65(3) 1 d D U P A 1
H5 H 0.629988 0.540286 0.421173 0.087 Uiso 0.65(3) 1 calc R U P A 1
C5A C 0.599(2) 0.5713(7) 0.4602(7) 0.057(4) Uani 0.35(3) 1 d D U P A 2
H5A H 0.561964 0.547024 0.431026 0.069 Uiso 0.35(3) 1 calc R U P A 2
C6 C 0.5754(13) 0.5806(5) 0.4917(6) 0.075(3) Uani 0.65(3) 1 d D U P A 1
H6 H 0.498428 0.567144 0.487154 0.090 Uiso 0.65(3) 1 calc R U P A 1
C6A C 0.5351(18) 0.5904(9) 0.5052(8) 0.062(4) Uani 0.35(3) 1 d D U P A 2
H6A H 0.457456 0.578824 0.506113 0.074 Uiso 0.35(3) 1 calc R U P A 2
C7 C 0.6159(10) 0.6165(5) 0.5394(5) 0.055(2) Uani 0.65(3) 1 d D U P A 1
H7 H 0.566479 0.625652 0.568278 0.066 Uiso 0.65(3) 1 calc R U P A 1
C7A C 0.5880(16) 0.6272(10) 0.5493(8) 0.054(4) Uani 0.35(3) 1 d D U P A 2
H7A H 0.545812 0.641279 0.579404 0.065 Uiso 0.35(3) 1 calc R U P A 2
C8 C 0.9463(3) 0.64665(18) 0.75071(17) 0.0436(10) Uani 1 1 d . . . . .
C9 C 1.0508(3) 0.61707(16) 0.78054(16) 0.0376(8) Uani 1 1 d . . . . .
C10 C 1.1531(4) 0.6467(2) 0.7941(2) 0.0714(15) Uani 1 1 d . . . . .
H10 H 1.159139 0.686348 0.783822 0.086 Uiso 1 1 calc R U . . .
C11 C 1.2477(5) 0.6181(3) 0.8231(3) 0.096(2) Uani 1 1 d . . . . .
H11 H 1.316291 0.639050 0.833550 0.116 Uiso 1 1 calc R U . . .
C12 C 1.2423(6) 0.5605(3) 0.8364(3) 0.092(2) Uani 1 1 d . . . . .
H12 H 1.307308 0.541373 0.855185 0.111 Uiso 1 1 calc R U . . .
C13 C 1.1428(7) 0.5306(3) 0.8225(3) 0.100(2) Uani 1 1 d . . . . .
H13 H 1.139062 0.490568 0.831668 0.120 Uiso 1 1 calc R U . . .
C14 C 1.0456(5) 0.5585(2) 0.7948(2) 0.0697(14) Uani 1 1 d . . . . .
H14 H 0.976528 0.537427 0.785912 0.084 Uiso 1 1 calc R U . . .
C15 C 0.6098(3) 0.75552(18) 0.74491(12) 0.0455(9) Uani 1 1 d D . . . .
C16 C 0.5135(9) 0.7914(6) 0.7659(5) 0.041(3) Uani 0.52(2) 1 d D U P B 1
C16A C 0.5080(10) 0.7927(6) 0.7565(7) 0.037(2) Uani 0.48(2) 1 d D U P B 2
C17 C 0.5146(11) 0.8515(6) 0.7656(6) 0.065(4) Uani 0.52(2) 1 d D U P B 1
H17 H 0.577271 0.871687 0.751855 0.078 Uiso 0.52(2) 1 calc R U P B 1
C17A C 0.5266(13) 0.8527(6) 0.7581(7) 0.062(3) Uani 0.48(2) 1 d D U P B 2
H17A H 0.598260 0.868389 0.749913 0.074 Uiso 0.48(2) 1 calc R U P B 2
C18 C 0.4214(11) 0.8829(6) 0.7861(7) 0.088(4) Uani 0.52(2) 1 d D U P B 1
H18 H 0.422432 0.924056 0.785890 0.105 Uiso 0.52(2) 1 calc R U P B 1
C18A C 0.4362(12) 0.8897(6) 0.7723(7) 0.067(3) Uani 0.48(2) 1 d D U P B 2
H18A H 0.447123 0.930428 0.774479 0.080 Uiso 0.48(2) 1 calc R U P B 2
C19 C 0.3284(10) 0.8537(6) 0.8065(7) 0.068(3) Uani 0.52(2) 1 d D U P B 1
H19 H 0.266659 0.874543 0.820276 0.082 Uiso 0.52(2) 1 calc R U P B 1
C19A C 0.3308(11) 0.8651(5) 0.7831(7) 0.059(3) Uani 0.48(2) 1 d D U P B 2
H19A H 0.270414 0.889721 0.792651 0.071 Uiso 0.48(2) 1 calc R U P B 2
C20 C 0.3283(10) 0.7944(6) 0.8061(7) 0.075(4) Uani 0.52(2) 1 d D U P B 1
H20 H 0.265284 0.773991 0.819329 0.090 Uiso 0.52(2) 1 calc R U P B 1
C20A C 0.3121(10) 0.8056(5) 0.7803(7) 0.058(3) Uani 0.48(2) 1 d D U P B 2
H20A H 0.240760 0.789847 0.788927 0.070 Uiso 0.48(2) 1 calc R U P B 2
C21 C 0.4197(9) 0.7635(6) 0.7866(5) 0.061(3) Uani 0.52(2) 1 d D U P B 1
H21 H 0.418077 0.722387 0.787472 0.073 Uiso 0.52(2) 1 calc R U P B 1
C21A C 0.4007(10) 0.7690(5) 0.7644(6) 0.046(2) Uani 0.48(2) 1 d D U P B 2
H21A H 0.387388 0.728727 0.759053 0.055 Uiso 0.48(2) 1 calc R U P B 2
C22 C 0.5743(3) 0.55232(18) 0.84355(17) 0.0425(9) Uani 1 1 d . . . . .
C23 C 0.5565(3) 0.59087(17) 0.89472(17) 0.0419(9) Uani 1 1 d . . . . .
C24 C 0.5651(5) 0.6518(2) 0.8905(2) 0.0746(16) Uani 1 1 d . . . . .
H24 H 0.587958 0.668978 0.856199 0.090 Uiso 1 1 calc R U . . .
C25 C 0.5395(7) 0.6871(3) 0.9372(3) 0.103(2) Uani 1 1 d . . . . .
H25 H 0.540322 0.727992 0.933328 0.124 Uiso 1 1 calc R U . . .
C26 C 0.5133(6) 0.6626(3) 0.9886(3) 0.095(2) Uani 1 1 d . . . . .
H26 H 0.501066 0.686697 1.020573 0.113 Uiso 1 1 calc R U . . .
C27 C 0.5048(6) 0.6036(3) 0.9935(2) 0.0847(17) Uani 1 1 d . . . . .
H27 H 0.485107 0.586973 1.028660 0.102 Uiso 1 1 calc R U . . .
C28 C 0.5253(5) 0.5674(2) 0.9464(2) 0.0632(13) Uani 1 1 d . . . . .
H28 H 0.517782 0.526649 0.950014 0.076 Uiso 1 1 calc R U . . .
C29 C 0.7185(3) 0.48122(18) 0.66634(18) 0.0420(8) Uani 1 1 d D . . . .
C30 C 0.766(2) 0.4425(6) 0.6217(7) 0.035(3) Uani 0.47(3) 1 d D U P C 1
C30A C 0.744(2) 0.4412(5) 0.6173(7) 0.037(3) Uani 0.53(3) 1 d D U P C 2
C31 C 0.8059(17) 0.4642(6) 0.5701(6) 0.044(3) Uani 0.47(3) 1 d D U P C 1
H31 H 0.807144 0.504780 0.563396 0.052 Uiso 0.47(3) 1 calc R U P C 1
C31A C 0.7685(16) 0.4664(5) 0.5647(5) 0.046(3) Uani 0.53(3) 1 d D U P C 2
H31A H 0.764021 0.507215 0.560292 0.055 Uiso 0.53(3) 1 calc R U P C 2
C32 C 0.8436(19) 0.4256(6) 0.5286(7) 0.063(3) Uani 0.47(3) 1 d D U P C 1
H32 H 0.867360 0.439721 0.493186 0.076 Uiso 0.47(3) 1 calc R U P C 1
C32A C 0.7992(18) 0.4324(5) 0.5191(6) 0.065(3) Uani 0.53(3) 1 d D U P C 2
H32A H 0.818188 0.450427 0.484506 0.078 Uiso 0.53(3) 1 calc R U P C 2
C33 C 0.8454(19) 0.3657(6) 0.5406(8) 0.071(4) Uani 0.47(3) 1 d D U P C 1
H33 H 0.868036 0.339284 0.512462 0.085 Uiso 0.47(3) 1 calc R U P C 1
C33A C 0.8024(19) 0.3724(6) 0.5238(7) 0.073(4) Uani 0.53(3) 1 d D U P C 2
H33A H 0.826234 0.349594 0.493118 0.088 Uiso 0.53(3) 1 calc R U P C 2
C34 C 0.8144(19) 0.3448(5) 0.5932(9) 0.066(4) Uani 0.47(3) 1 d D U P C 1
H34 H 0.819917 0.304594 0.601558 0.079 Uiso 0.47(3) 1 calc R U P C 1
C34A C 0.7707(16) 0.3462(5) 0.5731(7) 0.062(3) Uani 0.53(3) 1 d D U P C 2
H34A H 0.768987 0.305170 0.575578 0.074 Uiso 0.53(3) 1 calc R U P C 2
C35 C 0.7752(17) 0.3828(6) 0.6338(7) 0.049(3) Uani 0.47(3) 1 d D U P C 1
H35 H 0.754403 0.368410 0.669616 0.059 Uiso 0.47(3) 1 calc R U P C 1
C35A C 0.7407(15) 0.3803(5) 0.6202(6) 0.047(3) Uani 0.53(3) 1 d D U P C 2
H35A H 0.718256 0.361900 0.653967 0.057 Uiso 0.53(3) 1 calc R U P C 2
C36 C 0.3982(3) 0.55026(17) 0.68913(17) 0.0380(8) Uani 1 1 d . . . . .
C37 C 0.2746(3) 0.56123(16) 0.66566(16) 0.0349(8) Uani 1 1 d . . . . .
C38 C 0.2368(4) 0.61703(19) 0.6480(2) 0.0557(11) Uani 1 1 d . . . . .
H38 H 0.289558 0.648364 0.649582 0.067 Uiso 1 1 calc R U . . .
C39 C 0.1199(4) 0.6264(2) 0.6279(2) 0.0651(14) Uani 1 1 d . . . . .
H39 H 0.094935 0.664226 0.616839 0.078 Uiso 1 1 calc R U . . .
C40 C 0.0430(4) 0.5819(3) 0.6241(2) 0.0657(14) Uani 1 1 d . . . . .
H40 H -0.035136 0.588767 0.611035 0.079 Uiso 1 1 calc R U . . .
C41 C 0.0800(4) 0.5265(3) 0.6396(3) 0.0778(16) Uani 1 1 d . . . . .
H41 H 0.027585 0.495081 0.635470 0.093 Uiso 1 1 calc R U . . .
C42 C 0.1945(4) 0.5164(2) 0.6614(2) 0.0564(12) Uani 1 1 d . . . . .
H42 H 0.217498 0.478510 0.673285 0.068 Uiso 1 1 calc R U . . .
C43 C 0.5042(3) 0.33104(16) 0.68893(16) 0.0369(8) Uani 1 1 d . . . . .
C44 C 0.5010(4) 0.28357(17) 0.64414(17) 0.0431(9) Uani 1 1 d . . . . .
C45 C 0.5913(4) 0.24234(17) 0.64528(19) 0.0502(10) Uani 1 1 d . . . . .
H45 H 0.654057 0.244786 0.674151 0.060 Uiso 1 1 calc R U . . .
C46 C 0.5878(5) 0.1978(2) 0.6037(2) 0.0707(15) Uani 1 1 d . . . . .
H46 H 0.649140 0.170902 0.603763 0.085 Uiso 1 1 calc R U . . .
C47 C 0.4942(6) 0.1935(2) 0.5625(3) 0.0852(19) Uani 1 1 d . . . . .
H47 H 0.490662 0.162408 0.535590 0.102 Uiso 1 1 calc R U . . .
C48 C 0.4055(6) 0.2339(3) 0.5599(2) 0.0830(18) Uani 1 1 d . . . . .
H48 H 0.342985 0.230804 0.530895 0.100 Uiso 1 1 calc R U . . .
C49 C 0.4088(5) 0.2798(2) 0.6008(2) 0.0637(13) Uani 1 1 d . . . . .
H49 H 0.349079 0.307749 0.598880 0.076 Uiso 1 1 calc R U . . .
C50 C 0.7328(3) 0.37694(16) 0.88303(17) 0.0369(8) Uani 1 1 d . . . . .
C51 C 0.7812(3) 0.42994(17) 0.91471(18) 0.0418(9) Uani 1 1 d . . . . .
C52 C 0.8117(4) 0.47911(18) 0.8838(2) 0.0525(11) Uani 1 1 d . . . . .
H52 H 0.804378 0.478513 0.842778 0.063 Uiso 1 1 calc R U . . .
C53 C 0.8531(4) 0.5292(2) 0.9134(3) 0.0755(16) Uani 1 1 d . . . . .
H53 H 0.875494 0.562012 0.892460 0.091 Uiso 1 1 calc R U . . .
C54 C 0.8610(6) 0.5304(3) 0.9728(3) 0.096(2) Uani 1 1 d . . . . .
H54 H 0.886366 0.564827 0.992453 0.115 Uiso 1 1 calc R U . . .
C55 C 0.8327(6) 0.4824(3) 1.0048(3) 0.097(2) Uani 1 1 d . . . . .
H55 H 0.839478 0.484006 1.045847 0.117 Uiso 1 1 calc R U . . .
C56 C 0.7933(4) 0.4308(2) 0.9756(2) 0.0668(13) Uani 1 1 d . . . . .
H56 H 0.775406 0.397482 0.996884 0.080 Uiso 1 1 calc R U . . .
C57 C 0.3865(3) 0.33927(17) 0.84771(17) 0.0402(8) Uani 1 1 d D . . . .
C58 C 0.2752(7) 0.3277(3) 0.8756(7) 0.040(2) Uani 0.720(16) 1 d D U P D 1
C58A C 0.2657(17) 0.3277(8) 0.8642(17) 0.035(4) Uani 0.280(16) 1 d D U P D 2
C59 C 0.1802(7) 0.3654(4) 0.8649(5) 0.060(2) Uani 0.720(16) 1 d D U P D 1
H59 H 0.187827 0.399996 0.843433 0.072 Uiso 0.720(16) 1 calc R U P D 1
C59A C 0.2051(14) 0.3763(7) 0.8834(8) 0.039(3) Uani 0.280(16) 1 d D U P D 2
H59A H 0.240015 0.413465 0.884872 0.047 Uiso 0.280(16) 1 calc R U P D 2
C60 C 0.0740(7) 0.3519(5) 0.8861(5) 0.079(3) Uani 0.720(16) 1 d D U P D 1
H60 H 0.011588 0.378104 0.879973 0.094 Uiso 0.720(16) 1 calc R U P D 1
C60A C 0.0944(15) 0.3695(8) 0.9001(10) 0.047(3) Uani 0.280(16) 1 d D U P D 2
H60A H 0.050481 0.402507 0.908552 0.056 Uiso 0.280(16) 1 calc R U P D 2
C61 C 0.0600(9) 0.3010(5) 0.9157(6) 0.076(3) Uani 0.720(16) 1 d D U P D 1
H61 H -0.012410 0.291444 0.928395 0.092 Uiso 0.720(16) 1 calc R U P D 1
C61A C 0.0490(15) 0.3148(8) 0.9042(12) 0.052(4) Uani 0.280(16) 1 d D U P D 2
H61A H -0.026759 0.310370 0.915000 0.062 Uiso 0.280(16) 1 calc R U P D 2
C62 C 0.1518(8) 0.2642(4) 0.9265(6) 0.084(3) Uani 0.720(16) 1 d D U P D 1
H62 H 0.142836 0.229582 0.947693 0.101 Uiso 0.720(16) 1 calc R U P D 1
C62A C 0.1129(16) 0.2656(7) 0.8926(12) 0.062(4) Uani 0.280(16) 1 d D U P D 2
H62A H 0.081999 0.227934 0.896371 0.074 Uiso 0.280(16) 1 calc R U P D 2
C63 C 0.2590(7) 0.2771(3) 0.9066(5) 0.063(2) Uani 0.720(16) 1 d D U P D 1
H63 H 0.321114 0.251013 0.914411 0.076 Uiso 0.720(16) 1 calc R U P D 1
C63A C 0.2259(14) 0.2734(7) 0.8749(11) 0.050(4) Uani 0.280(16) 1 d D U P D 2
H63A H 0.273462 0.240706 0.870559 0.061 Uiso 0.280(16) 1 calc R U P D 2

loop_
_atom_site_aniso_label
_atom_site_aniso_U_11
_atom_site_aniso_U_22
_atom_site_aniso_U_33
_atom_site_aniso_U_23
_atom_site_aniso_U_13
_atom_site_aniso_U_12
Eu1 0.03059(9) 0.02737(9) 0.04705(11) -0.00133(8) 0.00711(8) -0.00141(7)
Eu2 0.03037(9) 0.02419(8) 0.03400(9) 0.00237(7) 0.00416(7) 0.00251(7)
Eu3 0.02738(9) 0.02471(8) 0.04025(10) 0.00219(7) 0.00522(7) 0.00211(7)
O1 0.0490(16) 0.0419(15) 0.0414(15) -0.0011(12) 0.0048(13) -0.0008(12)
O2 0.0519(17) 0.0423(16) 0.0553(18) -0.0103(13) 0.0104(14) -0.0038(13)
O3 0.0337(16) 0.097(3) 0.078(2) -0.004(2) -0.0047(16) -0.0061(16)
O4 0.071(2) 0.0380(17) 0.0623(19) -0.0007(14) -0.0117(16) 0.0196(14)
O5 0.087(2) 0.0335(17) 0.102(3) 0.0016(17) 0.056(2) 0.0120(16)
O6 0.0423(16) 0.0520(18) 0.083(2) -0.0185(16) 0.0290(16) -0.0054(13)
O7 0.064(2) 0.070(2) 0.0472(17) 0.0061(15) 0.0192(15) 0.0127(16)
O8 0.0666(19) 0.0371(16) 0.0519(17) -0.0095(13) 0.0003(15) 0.0082(14)
O9 0.088(2) 0.0383(17) 0.071(2) -0.0158(15) 0.0244(18) 0.0037(16)
O10 0.0459(17) 0.077(2) 0.0491(17) -0.0020(16) 0.0212(14) -0.0050(15)
O11 0.0389(16) 0.0589(19) 0.083(2) 0.0169(17) -0.0082(16) -0.0122(14)
O12 0.0475(16) 0.0388(16) 0.0663(19) 0.0106(14) -0.0103(14) 0.0093(13)
O13 0.0543(17) 0.0419(16) 0.0427(15) -0.0049(12) -0.0111(13) 0.0105(13)
O14 0.0470(15) 0.0330(14) 0.0381(14) -0.0025(11) -0.0019(12) 0.0052(11)
O15 0.0383(14) 0.0340(14) 0.0419(15) -0.0018(11) -0.0064(12) 0.0034(11)
O16 0.0570(17) 0.0349(15) 0.0546(17) 0.0071(13) -0.0116(14) -0.0033(13)
O17 0.0444(15) 0.0386(15) 0.0675(19) 0.0077(14) 0.0184(14) -0.0028(12)
O18 0.0354(15) 0.0516(17) 0.070(2) 0.0079(15) 0.0183(14) 0.0126(13)
C1 0.049(2) 0.0302(18) 0.0390(18) 0.0005(13) -0.0014(16) 0.0061(15)
C2 0.054(3) 0.030(3) 0.036(3) 0.004(2) -0.003(2) 0.003(3)
C2A 0.055(5) 0.040(7) 0.041(4) -0.002(4) -0.002(3) 0.000(4)
C3 0.061(4) 0.057(4) 0.035(3) -0.002(3) -0.001(3) 0.006(3)
C3A 0.058(6) 0.054(7) 0.043(4) -0.008(4) -0.001(4) 0.000(5)
C4 0.082(5) 0.074(4) 0.042(3) -0.013(3) 0.001(3) -0.001(4)
C4A 0.068(6) 0.070(7) 0.048(5) -0.016(5) 0.000(4) -0.009(5)
C5 0.083(6) 0.076(5) 0.055(4) -0.014(3) -0.007(3) -0.006(4)
C5A 0.066(6) 0.057(7) 0.047(5) -0.005(5) -0.005(4) -0.005(4)
C6 0.075(5) 0.079(5) 0.069(4) -0.021(4) -0.002(4) -0.017(4)
C6A 0.064(5) 0.068(7) 0.053(6) -0.013(5) -0.002(4) -0.011(5)
C7 0.057(3) 0.051(4) 0.054(4) -0.002(3) -0.003(3) -0.005(3)
C7A 0.056(4) 0.057(7) 0.048(5) -0.007(5) -0.002(4) -0.006(4)
C8 0.042(2) 0.045(2) 0.042(2) -0.0145(18) -0.0021(18) 0.0118(18)
C9 0.038(2) 0.034(2) 0.040(2) 0.0001(16) 0.0005(17) 0.0052(15)
C10 0.051(3) 0.061(3) 0.098(4) 0.018(3) -0.017(3) -0.008(2)
C11 0.044(3) 0.135(6) 0.104(5) 0.037(4) -0.023(3) -0.007(3)
C12 0.079(4) 0.122(6) 0.075(4) 0.028(4) -0.003(3) 0.047(4)
C13 0.140(6) 0.057(4) 0.097(5) 0.025(3) -0.019(5) 0.029(4)
C14 0.080(4) 0.051(3) 0.073(3) 0.014(2) -0.017(3) -0.007(2)
C15 0.0433(19) 0.040(2) 0.056(2) -0.0072(18) 0.0149(18) 0.0041(15)
C16 0.037(3) 0.043(3) 0.043(6) -0.010(3) 0.007(3) 0.003(2)
C16A 0.041(3) 0.041(3) 0.030(5) -0.004(3) 0.004(3) 0.008(2)
C17 0.065(5) 0.044(3) 0.094(8) -0.015(4) 0.041(5) 0.003(3)
C17A 0.058(5) 0.042(3) 0.089(8) -0.009(4) 0.024(5) 0.005(3)
C18 0.082(5) 0.059(4) 0.132(9) -0.018(5) 0.061(6) 0.011(3)
C18A 0.063(4) 0.048(3) 0.092(7) -0.010(5) 0.025(5) 0.010(3)
C19 0.063(5) 0.070(4) 0.077(8) -0.014(5) 0.034(5) 0.013(3)
C19A 0.056(4) 0.053(4) 0.070(7) -0.007(4) 0.013(4) 0.012(3)
C20 0.060(5) 0.071(4) 0.100(8) -0.012(5) 0.041(5) 0.006(3)
C20A 0.044(3) 0.055(4) 0.076(7) -0.007(4) 0.011(4) 0.010(3)
C21 0.055(4) 0.051(4) 0.083(8) -0.013(5) 0.033(5) -0.003(3)
C21A 0.043(3) 0.045(3) 0.050(6) 0.000(4) 0.006(3) 0.006(3)
C22 0.041(2) 0.045(2) 0.040(2) -0.0024(18) -0.0031(18) 0.0088(18)
C23 0.043(2) 0.041(2) 0.042(2) -0.0088(17) 0.0055(18) -0.0029(17)
C24 0.109(4) 0.054(3) 0.065(3) -0.017(2) 0.034(3) -0.026(3)
C25 0.164(7) 0.059(4) 0.091(5) -0.033(3) 0.034(5) -0.025(4)
C26 0.146(6) 0.079(4) 0.062(4) -0.035(3) 0.025(4) -0.015(4)
C27 0.115(5) 0.092(5) 0.050(3) -0.013(3) 0.027(3) -0.011(4)
C28 0.094(4) 0.051(3) 0.047(3) -0.005(2) 0.018(3) -0.006(3)
C29 0.0351(19) 0.0441(19) 0.0473(18) -0.0066(16) 0.0067(16) -0.0020(16)
C30 0.022(7) 0.039(3) 0.044(3) -0.005(2) 0.001(4) -0.004(3)
C30A 0.030(9) 0.037(2) 0.043(3) -0.003(2) 0.005(4) -0.005(3)
C31 0.040(7) 0.046(4) 0.046(3) -0.002(3) 0.007(4) -0.001(4)
C31A 0.046(7) 0.047(3) 0.047(3) 0.003(2) 0.011(4) 0.004(4)
C32 0.073(8) 0.065(4) 0.053(4) -0.006(3) 0.016(5) 0.016(4)
C32A 0.082(8) 0.064(4) 0.051(4) -0.002(3) 0.019(5) 0.013(4)
C33 0.088(8) 0.061(4) 0.065(5) -0.015(4) 0.017(5) 0.013(4)
C33A 0.101(8) 0.062(4) 0.057(5) -0.016(3) 0.017(5) 0.005(4)
C34 0.076(8) 0.050(3) 0.073(6) -0.009(3) 0.016(5) 0.011(4)
C34A 0.075(7) 0.045(3) 0.066(5) -0.015(3) 0.011(5) -0.002(4)
C35 0.049(7) 0.041(3) 0.059(5) 0.000(3) 0.011(5) 0.002(4)
C35A 0.046(7) 0.037(2) 0.060(5) -0.005(2) 0.013(5) -0.007(3)
C36 0.036(2) 0.036(2) 0.041(2) 0.0006(16) 0.0018(17) 0.0027(16)
C37 0.0311(18) 0.037(2) 0.0358(19) 0.0018(16) -0.0006(15) 0.0029(15)
C38 0.050(2) 0.043(2) 0.074(3) 0.008(2) 0.001(2) 0.0058(19)
C39 0.063(3) 0.060(3) 0.070(3) 0.010(2) -0.004(3) 0.033(3)
C40 0.044(3) 0.103(4) 0.049(3) 0.006(3) -0.005(2) 0.016(3)
C41 0.043(3) 0.094(4) 0.093(4) 0.009(3) -0.011(3) -0.019(3)
C42 0.047(2) 0.050(3) 0.071(3) 0.010(2) -0.004(2) -0.005(2)
C43 0.040(2) 0.033(2) 0.038(2) -0.0012(16) 0.0060(17) -0.0023(16)
C44 0.058(2) 0.034(2) 0.037(2) -0.0024(16) 0.0048(19) -0.0045(18)
C45 0.069(3) 0.035(2) 0.049(2) -0.0032(18) 0.018(2) -0.0036(19)
C46 0.107(4) 0.043(3) 0.067(3) -0.010(2) 0.032(3) 0.004(3)
C47 0.143(6) 0.049(3) 0.065(4) -0.021(3) 0.017(4) -0.008(3)
C48 0.121(5) 0.071(4) 0.052(3) -0.015(3) -0.018(3) -0.015(4)
C49 0.085(4) 0.053(3) 0.050(3) -0.011(2) -0.011(3) -0.002(2)
C50 0.0273(18) 0.038(2) 0.045(2) -0.0013(17) 0.0001(16) 0.0023(15)
C51 0.0323(19) 0.038(2) 0.054(2) -0.0068(18) -0.0017(18) 0.0028(16)
C52 0.045(2) 0.043(2) 0.068(3) -0.006(2) -0.005(2) -0.0030(19)
C53 0.067(3) 0.048(3) 0.108(5) -0.009(3) -0.006(3) -0.017(2)
C54 0.095(5) 0.075(4) 0.114(6) -0.041(4) -0.009(4) -0.025(3)
C55 0.107(5) 0.117(6) 0.065(4) -0.034(4) -0.014(3) -0.031(4)
C56 0.068(3) 0.075(3) 0.055(3) -0.005(3) -0.009(2) -0.014(3)
C57 0.0367(16) 0.038(2) 0.047(2) -0.0042(16) 0.0110(15) -0.0008(14)
C58 0.036(2) 0.043(3) 0.042(6) 0.001(2) 0.010(3) 0.0038(19)
C58A 0.034(3) 0.040(4) 0.030(9) 0.000(4) 0.004(5) -0.001(3)
C59 0.041(3) 0.064(4) 0.077(6) 0.015(4) 0.017(3) 0.014(3)
C59A 0.031(4) 0.044(4) 0.040(7) -0.008(4) 0.001(4) 0.000(3)
C60 0.044(3) 0.091(5) 0.105(7) 0.014(4) 0.028(4) 0.011(3)
C60A 0.033(4) 0.056(5) 0.052(8) -0.003(5) 0.006(4) 0.001(3)
C61 0.056(3) 0.099(5) 0.079(6) 0.012(4) 0.030(4) 0.000(3)
C61A 0.035(5) 0.060(5) 0.060(9) 0.008(5) 0.005(6) -0.001(3)
C62 0.059(3) 0.090(5) 0.109(7) 0.032(4) 0.031(4) -0.006(3)
C62A 0.047(5) 0.053(5) 0.089(10) 0.007(5) 0.021(6) -0.006(4)
C63 0.052(3) 0.061(3) 0.080(5) 0.026(3) 0.020(3) 0.004(2)
C63A 0.044(5) 0.042(4) 0.067(9) 0.000(5) 0.013(6) -0.005(3)

loop_
_atom_type_symbol
_atom_type_description
_atom_type_scat_dispersion_real
_atom_type_scat_dispersion_imag
_atom_type_scat_source
C C 0.0033 0.0016 'International Tables Vol C Tables 4.2.6.8 and 6.1.1.4'
H H 0.0000 0.0000 'International Tables Vol C Tables 4.2.6.8 and 6.1.1.4'
Eu Eu -0.1578 3.6682 'International Tables Vol C Tables 4.2.6.8 and 6.1.1.4'
O O 0.0106 0.0060 'International Tables Vol C Tables 4.2.6.8 and 6.1.1.4'

loop_
_geom_angle_atom_site_label_1
_geom_angle_atom_site_label_2
_geom_angle_atom_site_label_3
_geom_angle
_geom_angle_site_symmetry_1
_geom_angle_site_symmetry_3
_geom_angle_publ_flag
O1 Eu1 Eu3 32.18(6) . 2_656 ?
O3 Eu1 Eu3 60.84(9) . 2_656 ?
O3 Eu1 O1 83.81(11) . . ?
O3 Eu1 O5 97.21(13) . . ?
O3 Eu1 O7 87.73(12) . . ?
O3 Eu1 O9 85.32(13) . . ?
O3 Eu1 O11 170.73(12) . . ?
O5 Eu1 Eu3 62.11(8) . 2_656 ?
O5 Eu1 O1 77.25(10) . . ?
O5 Eu1 O9 166.58(12) . . ?
O5 Eu1 O11 89.80(12) . . ?
O7 Eu1 Eu3 130.06(9) . 2_656 ?
O7 Eu1 O1 161.32(11) . . ?
O7 Eu1 O5 87.37(11) . . ?
O7 Eu1 O9 105.94(11) . . ?
O7 Eu1 O11 86.53(12) . . ?
O9 Eu1 Eu3 108.62(8) . 2_656 ?
O9 Eu1 O1 89.97(11) . . ?
O11 Eu1 Eu3 128.23(8) . 2_656 ?
O11 Eu1 O1 103.73(10) . . ?
O11 Eu1 O9 89.26(12) . . ?
O8 Eu2 O13 156.08(10) . . ?
O8 Eu2 O14 146.02(9) . . ?
O8 Eu2 O15 82.34(9) . . ?
O10 Eu2 O8 105.19(11) . . ?
O10 Eu2 O12 87.51(11) . . ?
O10 Eu2 O13 88.00(10) . . ?
O10 Eu2 O14 88.05(10) . . ?
O10 Eu2 O15 87.23(10) . . ?
O10 Eu2 O17 168.98(11) . . ?
O12 Eu2 O8 83.71(10) . . ?
O12 Eu2 O13 76.91(9) . . ?
O12 Eu2 O14 128.77(9) . . ?
O12 Eu2 O15 163.24(9) . . ?
O13 Eu2 O14 51.94(8) . . ?
O15 Eu2 O13 118.77(8) . . ?
O15 Eu2 O14 66.91(8) . . ?
O17 Eu2 O8 82.48(11) . . ?
O17 Eu2 O12 101.37(10) . . ?
O17 Eu2 O13 87.69(10) . . ?
O17 Eu2 O14 81.31(9) . . ?
O17 Eu2 O15 85.96(9) . . ?
O2 Eu3 O1 50.50(9) 2_646 2_646 ?
O2 Eu3 O15 123.13(9) 2_646 . ?
O2 Eu3 O16 74.93(9) 2_646 . ?
O4 Eu3 O1 81.14(10) 2_646 2_646 ?
O4 Eu3 O2 85.78(10) 2_646 2_646 ?
O4 Eu3 O14 80.89(9) 2_646 . ?
O4 Eu3 O15 145.83(9) 2_646 . ?
O4 Eu3 O16 160.71(10) 2_646 . ?
O4 Eu3 O18 87.64(12) 2_646 . ?
O6 Eu3 O1 73.85(9) 2_646 2_646 ?
O6 Eu3 O2 122.11(10) 2_646 2_646 ?
O6 Eu3 O4 101.93(12) 2_646 2_646 ?
O6 Eu3 O14 77.20(10) 2_646 . ?
O6 Eu3 O15 79.00(10) 2_646 . ?
O6 Eu3 O16 88.47(11) 2_646 . ?
O6 Eu3 O18 155.00(10) 2_646 . ?
O14 Eu3 O1 141.70(8) . 2_646 ?
O14 Eu3 O2 158.68(9) . 2_646 ?
O14 Eu3 O15 65.87(8) . . ?
O14 Eu3 O16 117.57(8) . . ?
O15 Eu3 O1 130.27(8) . 2_646 ?
O16 Eu3 O1 86.33(8) . 2_646 ?
O16 Eu3 O15 51.75(8) . . ?
O18 Eu3 O1 130.87(9) . 2_646 ?
O18 Eu3 O2 81.21(10) . 2_646 ?
O18 Eu3 O14 81.68(10) . . ?
O18 Eu3 O15 80.25(9) . . ?
O18 Eu3 O16 89.56(10) . . ?
Eu1 O1 Eu3 119.22(10) . 2_656 ?
C1 O1 Eu1 136.0(2) . . ?
C1 O1 Eu3 88.4(2) . 2_656 ?
C1 O2 Eu3 99.9(2) . 2_656 ?
C8 O3 Eu1 148.9(3) . . ?
C8 O4 Eu3 143.6(3) . 2_656 ?
C15 O5 Eu1 145.4(3) . . ?
C15 O6 Eu3 146.4(3) . 2_656 ?
C22 O7 Eu1 164.5(3) . . ?
C22 O8 Eu2 127.5(3) . . ?
C29 O9 Eu1 130.6(3) . . ?
C29 O10 Eu2 150.2(3) . . ?
C36 O11 Eu1 139.0(3) . . ?
C36 O12 Eu2 157.9(3) . . ?
C43 O13 Eu2 96.8(2) . . ?
Eu3 O14 Eu2 108.98(9) . . ?
C43 O14 Eu2 92.2(2) . . ?
C43 O14 Eu3 152.3(2) . . ?
Eu2 O15 Eu3 108.40(9) . . ?
C50 O15 Eu2 151.0(2) . . ?
C50 O15 Eu3 90.9(2) . . ?
C50 O16 Eu3 97.6(2) . . ?
C57 O17 Eu2 138.8(2) . . ?
C57 O18 Eu3 143.1(3) . . ?
O1 C1 Eu3 65.54(19) . 2_656 ?
O1 C1 C2 122.5(5) . . ?
O1 C1 C2A 112.8(9) . . ?
O2 C1 Eu3 55.38(19) . 2_656 ?
O2 C1 O1 120.0(3) . . ?
O2 C1 C2 117.4(5) . . ?
O2 C1 C2A 126.9(9) . . ?
C2 C1 Eu3 169.4(6) . 2_656 ?
C3 C2 C1 119.6(7) . . ?
C3 C2 C7 120.2(6) . . ?
C7 C2 C1 120.1(7) . . ?
C3A C2A C1 117.5(12) . . ?
C7A C2A C1 122.3(12) . . ?
C7A C2A C3A 120.2(11) . . ?
C2 C3 H3 120.1 . . ?
C2 C3 C4 119.8(8) . . ?
C4 C3 H3 120.1 . . ?
C2A C3A H3A 119.2 . . ?
C2A C3A C4A 121.6(13) . . ?
C4A C3A H3A 119.2 . . ?
C3 C4 H4 120.3 . . ?
C5 C4 C3 119.4(8) . . ?
C5 C4 H4 120.3 . . ?
C3A C4A H4A 121.4 . . ?
C5A C4A C3A 117.3(13) . . ?
C5A C4A H4A 121.4 . . ?
C4 C5 H5 118.8 . . ?
C4 C5 C6 122.5(8) . . ?
C6 C5 H5 118.8 . . ?
C4A C5A H5A 118.7 . . ?
C4A C5A C6A 122.7(12) . . ?
C6A C5A H5A 118.7 . . ?
C5 C6 H6 121.3 . . ?
C5 C6 C7 117.4(8) . . ?
C7 C6 H6 121.3 . . ?
C5A C6A H6A 120.1 . . ?
C5A C6A C7A 119.8(13) . . ?
C7A C6A H6A 120.1 . . ?
C2 C7 C6 120.5(8) . . ?
C2 C7 H7 119.7 . . ?
C6 C7 H7 119.7 . . ?
C2A C7A C6A 118.3(13) . . ?
C2A C7A H7A 120.8 . . ?
C6A C7A H7A 120.8 . . ?
O3 C8 O4 123.1(4) . . ?
O3 C8 C9 118.0(4) . . ?
O4 C8 C9 118.9(4) . . ?
C10 C9 C8 121.6(4) . . ?
C10 C9 C14 118.7(4) . . ?
C14 C9 C8 119.7(4) . . ?
C9 C10 H10 120.0 . . ?
C9 C10 C11 120.0(5) . . ?
C11 C10 H10 120.0 . . ?
C10 C11 H11 119.5 . . ?
C12 C11 C10 121.0(6) . . ?
C12 C11 H11 119.5 . . ?
C11 C12 H12 120.2 . . ?
C13 C12 C11 119.6(5) . . ?
C13 C12 H12 120.2 . . ?
C12 C13 H13 119.6 . . ?
C12 C13 C14 120.7(6) . . ?
C14 C13 H13 119.6 . . ?
C9 C14 C13 120.0(5) . . ?
C9 C14 H14 120.0 . . ?
C13 C14 H14 120.0 . . ?
O5 C15 C16 117.1(6) . . ?
O5 C15 C16A 118.6(7) . . ?
O6 C15 O5 123.4(4) . . ?
O6 C15 C16 119.5(6) . . ?
O6 C15 C16A 117.3(7) . . ?
C17 C16 C15 122.5(10) . . ?
C17 C16 C21 118.1(9) . . ?
C21 C16 C15 119.4(10) . . ?
C17A C16A C15 116.3(10) . . ?
C21A C16A C15 122.3(10) . . ?
C21A C16A C17A 121.4(10) . . ?
C16 C17 H17 120.0 . . ?
C16 C17 C18 119.9(11) . . ?
C18 C17 H17 120.0 . . ?
C16A C17A H17A 120.6 . . ?
C16A C17A C18A 118.9(11) . . ?
C18A C17A H17A 120.6 . . ?
C17 C18 H18 119.7 . . ?
C19 C18 C17 120.6(11) . . ?
C19 C18 H18 119.7 . . ?
C17A C18A H18A 120.5 . . ?
C19A C18A C17A 118.9(11) . . ?
C19A C18A H18A 120.5 . . ?
C18 C19 H19 120.6 . . ?
C20 C19 C18 118.8(10) . . ?
C20 C19 H19 120.6 . . ?
C18A C19A H19A 119.0 . . ?
C20A C19A C18A 121.9(10) . . ?
C20A C19A H19A 119.0 . . ?
C19 C20 H20 119.6 . . ?
C19 C20 C21 120.8(10) . . ?
C21 C20 H20 119.6 . . ?
C19A C20A H20A 120.4 . . ?
C19A C20A C21A 119.1(10) . . ?
C21A C20A H20A 120.4 . . ?
C16 C21 H21 119.1 . . ?
C20 C21 C16 121.8(10) . . ?
C20 C21 H21 119.1 . . ?
C16A C21A C20A 119.4(10) . . ?
C16A C21A H21A 120.3 . . ?
C20A C21A H21A 120.3 . . ?
O7 C22 C23 118.5(4) . . ?
O8 C22 O7 122.5(4) . . ?
O8 C22 C23 119.0(4) . . ?
C24 C23 C22 120.9(4) . . ?
C28 C23 C22 120.8(4) . . ?
C28 C23 C24 118.2(4) . . ?
C23 C24 H24 120.1 . . ?
C25 C24 C23 119.9(5) . . ?
C25 C24 H24 120.1 . . ?
C24 C25 H25 119.7 . . ?
C26 C25 C24 120.6(6) . . ?
C26 C25 H25 119.7 . . ?
C25 C26 H26 119.9 . . ?
C27 C26 C25 120.2(5) . . ?
C27 C26 H26 119.9 . . ?
C26 C27 H27 119.9 . . ?
C26 C27 C28 120.2(5) . . ?
C28 C27 H27 119.9 . . ?
C23 C28 C27 120.8(5) . . ?
C23 C28 H28 119.6 . . ?
C27 C28 H28 119.6 . . ?
O9 C29 O10 122.8(4) . . ?
O9 C29 C30 117.4(7) . . ?
O9 C29 C30A 118.9(6) . . ?
O10 C29 C30 119.5(7) . . ?
O10 C29 C30A 118.2(6) . . ?
C31 C30 C29 122.7(10) . . ?
C35 C30 C29 117.8(10) . . ?
C35 C30 C31 119.4(10) . . ?
C31A C30A C29 118.1(9) . . ?
C31A C30A C35A 117.6(9) . . ?
C35A C30A C29 124.2(9) . . ?
C30 C31 H31 120.0 . . ?
C32 C31 C30 120.1(11) . . ?
C32 C31 H31 120.0 . . ?
C30A C31A H31A 119.4 . . ?
C32A C31A C30A 121.1(10) . . ?
C32A C31A H31A 119.4 . . ?
C31 C32 H32 120.6 . . ?
C33 C32 C31 118.9(11) . . ?
C33 C32 H32 120.6 . . ?
C31A C32A H32A 119.7 . . ?
C33A C32A C31A 120.5(10) . . ?
C33A C32A H32A 119.7 . . ?
C32 C33 H33 119.6 . . ?
C34 C33 C32 120.9(11) . . ?
C34 C33 H33 119.6 . . ?
C32A C33A H33A 120.1 . . ?
C34A C33A C32A 119.8(10) . . ?
C34A C33A H33A 120.1 . . ?
C33 C34 H34 119.9 . . ?
C33 C34 C35 120.2(11) . . ?
C35 C34 H34 119.9 . . ?
C33A C34A H34A 119.9 . . ?
C33A C34A C35A 120.2(9) . . ?
C35A C34A H34A 119.9 . . ?
C30 C35 H35 119.9 . . ?
C34 C35 C30 120.3(11) . . ?
C34 C35 H35 119.9 . . ?
C30A C35A C34A 120.4(9) . . ?
C30A C35A H35A 119.8 . . ?
C34A C35A H35A 119.8 . . ?
O11 C36 C37 118.0(3) . . ?
O12 C36 O11 124.0(4) . . ?
O12 C36 C37 118.0(3) . . ?
C38 C37 C36 121.2(3) . . ?
C42 C37 C36 120.9(3) . . ?
C42 C37 C38 117.8(4) . . ?
C37 C38 H38 120.0 . . ?
C37 C38 C39 120.0(4) . . ?
C39 C38 H38 120.0 . . ?
C38 C39 H39 119.4 . . ?
C40 C39 C38 121.2(4) . . ?
C40 C39 H39 119.4 . . ?
C39 C40 H40 120.4 . . ?
C39 C40 C41 119.3(4) . . ?
C41 C40 H40 120.4 . . ?
C40 C41 H41 119.7 . . ?
C40 C41 C42 120.7(5) . . ?
C42 C41 H41 119.7 . . ?
C37 C42 C41 121.0(4) . . ?
C37 C42 H42 119.5 . . ?
C41 C42 H42 119.5 . . ?
O13 C43 O14 118.5(3) . . ?
O13 C43 C44 121.4(3) . . ?
O14 C43 C44 120.1(3) . . ?
C45 C44 C43 120.2(4) . . ?
C49 C44 C43 120.4(4) . . ?
C49 C44 C45 119.4(4) . . ?
C44 C45 H45 119.9 . . ?
C46 C45 C44 120.2(5) . . ?
C46 C45 H45 119.9 . . ?
C45 C46 H46 120.2 . . ?
C47 C46 C45 119.7(5) . . ?
C47 C46 H46 120.2 . . ?
C46 C47 H47 119.4 . . ?
C46 C47 C48 121.2(5) . . ?
C48 C47 H47 119.4 . . ?
C47 C48 H48 120.1 . . ?
C47 C48 C49 119.8(5) . . ?
C49 C48 H48 120.1 . . ?
C44 C49 C48 119.7(5) . . ?
C44 C49 H49 120.2 . . ?
C48 C49 H49 120.2 . . ?
O15 C50 C51 119.1(3) . . ?
O16 C50 O15 119.7(3) . . ?
O16 C50 C51 121.2(3) . . ?
C52 C51 C50 120.5(4) . . ?
C52 C51 C56 119.6(4) . . ?
C56 C51 C50 119.9(4) . . ?
C51 C52 H52 119.8 . . ?
C51 C52 C53 120.4(5) . . ?
C53 C52 H52 119.8 . . ?
C52 C53 H53 120.2 . . ?
C54 C53 C52 119.6(5) . . ?
C54 C53 H53 120.2 . . ?
C53 C54 H54 119.2 . . ?
C53 C54 C55 121.6(5) . . ?
C55 C54 H54 119.2 . . ?
C54 C55 H55 120.2 . . ?
C54 C55 C56 119.5(6) . . ?
C56 C55 H55 120.2 . . ?
C51 C56 C55 119.2(5) . . ?
C51 C56 H56 120.4 . . ?
C55 C56 H56 120.4 . . ?
O17 C57 C58 119.8(4) . . ?
O17 C57 C58A 114.9(9) . . ?
O18 C57 O17 123.5(4) . . ?
O18 C57 C58 116.7(5) . . ?
O18 C57 C58A 121.1(8) . . ?
C59 C58 C57 120.2(7) . . ?
C63 C58 C57 121.8(6) . . ?
C63 C58 C59 117.6(6) . . ?
C59A C58A C57 116.3(14) . . ?
C63A C58A C57 123.1(12) . . ?
C63A C58A C59A 118.6(13) . . ?
C58 C59 H59 119.9 . . ?
C60 C59 C58 120.2(8) . . ?
C60 C59 H59 119.9 . . ?
C58A C59A H59A 119.9 . . ?
C60A C59A C58A 120.1(14) . . ?
C60A C59A H59A 119.9 . . ?
C59 C60 H60 119.6 . . ?
C61 C60 C59 120.8(8) . . ?
C61 C60 H60 119.6 . . ?
C59A C60A H60A 120.1 . . ?
C61A C60A C59A 119.7(15) . . ?
C61A C60A H60A 120.1 . . ?
C60 C61 H61 120.3 . . ?
C62 C61 C60 119.4(8) . . ?
C62 C61 H61 120.3 . . ?
C60A C61A H61A 119.5 . . ?
C60A C61A C62A 121.0(15) . . ?
C62A C61A H61A 119.5 . . ?
C61 C62 H62 119.6 . . ?
C61 C62 C63 120.9(7) . . ?
C63 C62 H62 119.6 . . ?
C61A C62A H62A 120.7 . . ?
C61A C62A C63A 118.5(14) . . ?
C63A C62A H62A 120.7 . . ?
C58 C63 C62 121.0(7) . . ?
C58 C63 H63 119.5 . . ?
C62 C63 H63 119.5 . . ?
C58A C63A C62A 120.4(13) . . ?
C58A C63A H63A 119.8 . . ?
C62A C63A H63A 119.8 . . ?

loop_
_geom_bond_atom_site_label_1
_geom_bond_atom_site_label_2
_geom_bond_distance
_geom_bond_site_symmetry_2
_geom_bond_publ_flag
Eu1 Eu3 4.3537(3) 2_656 ?
Eu1 O1 2.388(3) . ?
Eu1 O3 2.246(3) . ?
Eu1 O5 2.261(3) . ?
Eu1 O7 2.254(3) . ?
Eu1 O9 2.305(3) . ?
Eu1 O11 2.287(3) . ?
Eu2 O8 2.341(3) . ?
Eu2 O10 2.280(3) . ?
Eu2 O12 2.303(2) . ?
Eu2 O13 2.449(3) . ?
Eu2 O14 2.527(2) . ?
Eu2 O15 2.378(2) . ?
Eu2 O17 2.301(3) . ?
Eu3 O1 2.657(3) 2_646 ?
Eu3 O2 2.438(3) 2_646 ?
Eu3 O4 2.302(3) 2_646 ?
Eu3 O6 2.290(3) 2_646 ?
Eu3 O14 2.403(2) . ?
Eu3 O15 2.569(2) . ?
Eu3 O16 2.443(3) . ?
Eu3 O18 2.308(3) . ?
O1 C1 1.281(5) . ?
O2 C1 1.238(5) . ?
O3 C8 1.251(5) . ?
O4 C8 1.256(5) . ?
O5 C15 1.249(5) . ?
O6 C15 1.243(5) . ?
O7 C22 1.262(5) . ?
O8 C22 1.247(5) . ?
O9 C29 1.246(5) . ?
O10 C29 1.268(5) . ?
O11 C36 1.256(5) . ?
O12 C36 1.254(4) . ?
O13 C43 1.252(4) . ?
O14 C43 1.285(4) . ?
O15 C50 1.280(4) . ?
O16 C50 1.253(4) . ?
O17 C57 1.256(4) . ?
O18 C57 1.255(4) . ?
C1 C2 1.498(7) . ?
C1 C2A 1.497(12) . ?
C2 C3 1.376(9) . ?
C2 C7 1.383(9) . ?
C2A C3A 1.383(13) . ?
C2A C7A 1.382(13) . ?
C3 H3 0.9300 . ?
C3 C4 1.378(9) . ?
C3A H3A 0.9300 . ?
C3A C4A 1.391(14) . ?
C4 H4 0.9300 . ?
C4 C5 1.371(12) . ?
C4A H4A 0.9300 . ?
C4A C5A 1.361(16) . ?
C5 H5 0.9300 . ?
C5 C6 1.375(12) . ?
C5A H5A 0.9300 . ?
C5A C6A 1.379(16) . ?
C6 H6 0.9300 . ?
C6 C7 1.400(9) . ?
C6A H6A 0.9300 . ?
C6A C7A 1.399(13) . ?
C7 H7 0.9300 . ?
C7A H7A 0.9300 . ?
C8 C9 1.480(5) . ?
C9 C10 1.362(6) . ?
C9 C14 1.367(6) . ?
C10 H10 0.9300 . ?
C10 C11 1.377(7) . ?
C11 H11 0.9300 . ?
C11 C12 1.341(9) . ?
C12 H12 0.9300 . ?
C12 C13 1.338(9) . ?
C13 H13 0.9300 . ?
C13 C14 1.381(7) . ?
C14 H14 0.9300 . ?
C15 C16 1.484(10) . ?
C15 C16A 1.481(10) . ?
C16 C17 1.359(11) . ?
C16 C21 1.368(11) . ?
C16A C17A 1.375(11) . ?
C16A C21A 1.368(11) . ?
C17 H17 0.9300 . ?
C17 C18 1.400(11) . ?
C17A H17A 0.9300 . ?
C17A C18A 1.392(11) . ?
C18 H18 0.9300 . ?
C18 C19 1.371(12) . ?
C18A H18A 0.9300 . ?
C18A C19A 1.374(12) . ?
C19 H19 0.9300 . ?
C19 C20 1.341(12) . ?
C19A H19A 0.9300 . ?
C19A C20A 1.362(11) . ?
C20 H20 0.9300 . ?
C20 C21 1.367(10) . ?
C20A H20A 0.9300 . ?
C20A C21A 1.385(10) . ?
C21 H21 0.9300 . ?
C21A H21A 0.9300 . ?
C22 C23 1.484(5) . ?
C23 C24 1.386(6) . ?
C23 C28 1.368(6) . ?
C24 H24 0.9300 . ?
C24 C25 1.383(7) . ?
C25 H25 0.9300 . ?
C25 C26 1.351(8) . ?
C26 H26 0.9300 . ?
C26 C27 1.344(8) . ?
C27 H27 0.9300 . ?
C27 C28 1.386(7) . ?
C28 H28 0.9300 . ?
C29 C30 1.485(10) . ?
C29 C30A 1.487(10) . ?
C30 C31 1.387(11) . ?
C30 C35 1.379(11) . ?
C30A C31A 1.376(10) . ?
C30A C35A 1.381(10) . ?
C31 H31 0.9300 . ?
C31 C32 1.386(11) . ?
C31A H31A 0.9300 . ?
C31A C32A 1.363(10) . ?
C32 H32 0.9300 . ?
C32 C33 1.381(12) . ?
C32A H32A 0.9300 . ?
C32A C33A 1.362(11) . ?
C33 H33 0.9300 . ?
C33 C34 1.365(12) . ?
C33A H33A 0.9300 . ?
C33A C34A 1.348(11) . ?
C34 H34 0.9300 . ?
C34 C35 1.367(11) . ?
C34A H34A 0.9300 . ?
C34A C35A 1.389(10) . ?
C35 H35 0.9300 . ?
C35A H35A 0.9300 . ?
C36 C37 1.489(5) . ?
C37 C38 1.381(5) . ?
C37 C42 1.365(5) . ?
C38 H38 0.9300 . ?
C38 C39 1.392(6) . ?
C39 H39 0.9300 . ?
C39 C40 1.335(7) . ?
C40 H40 0.9300 . ?
C40 C41 1.359(7) . ?
C41 H41 0.9300 . ?
C41 C42 1.378(6) . ?
C42 H42 0.9300 . ?
C43 C44 1.478(5) . ?
C44 C45 1.391(6) . ?
C44 C49 1.381(6) . ?
C45 H45 0.9300 . ?
C45 C46 1.380(6) . ?
C46 H46 0.9300 . ?
C46 C47 1.360(8) . ?
C47 H47 0.9300 . ?
C47 C48 1.365(8) . ?
C48 H48 0.9300 . ?
C48 C49 1.391(7) . ?
C49 H49 0.9300 . ?
C50 C51 1.480(5) . ?
C51 C52 1.378(6) . ?
C51 C56 1.378(6) . ?
C52 H52 0.9300 . ?
C52 C53 1.380(6) . ?
C53 H53 0.9300 . ?
C53 C54 1.346(8) . ?
C54 H54 0.9300 . ?
C54 C55 1.364(9) . ?
C55 H55 0.9300 . ?
C55 C56 1.397(7) . ?
C56 H56 0.9300 . ?
C57 C58 1.500(7) . ?
C57 C58A 1.491(13) . ?
C58 C59 1.388(10) . ?
C58 C63 1.364(9) . ?
C58A C59A 1.391(16) . ?
C58A C63A 1.341(15) . ?
C59 H59 0.9300 . ?
C59 C60 1.386(8) . ?
C59A H59A 0.9300 . ?
C59A C60A 1.367(14) . ?
C60 H60 0.9300 . ?
C60 C61 1.349(10) . ?
C60A H60A 0.9300 . ?
C60A C61A 1.349(16) . ?
C61 H61 0.9300 . ?
C61 C62 1.346(10) . ?
C61A H61A 0.9300 . ?
C61A C62A 1.370(16) . ?
C62 H62 0.9300 . ?
C62 C63 1.380(8) . ?
C62A H62A 0.9300 . ?
C62A C63A 1.403(15) . ?
C63 H63 0.9300 . ?
C63A H63A 0.9300 . ?

loop_
_geom_torsion_atom_site_label_1
_geom_torsion_atom_site_label_2
_geom_torsion_atom_site_label_3
_geom_torsion_atom_site_label_4
_geom_torsion
_geom_torsion_site_symmetry_1
_geom_torsion_site_symmetry_2
_geom_torsion_site_symmetry_3
_geom_torsion_site_symmetry_4
_geom_torsion_publ_flag
Eu1 O1 C1 Eu3 -132.4(3) . . . 2_656 ?
Eu1 O1 C1 O2 -122.2(3) . . . . ?
Eu1 O1 C1 C2 55.6(8) . . . . ?
Eu1 O1 C1 C2A 63.2(13) . . . . ?
Eu1 O3 C8 O4 15.8(8) . . . . ?
Eu1 O3 C8 C9 -165.1(4) . . . . ?
Eu1 O5 C15 O6 -18.5(4) . . . . ?
Eu1 O5 C15 C16 161.6(6) . . . . ?
Eu1 O5 C15 C16A 152.1(7) . . . . ?
Eu1 O7 C22 O8 76.7(12) . . . . ?
Eu1 O7 C22 C23 -103.0(11) . . . . ?
Eu1 O9 C29 O10 -9.0(6) . . . . ?
Eu1 O9 C29 C30 178.2(13) . . . . ?
Eu1 O9 C29 C30A 166.7(12) . . . . ?
Eu1 O11 C36 O12 -12.8(7) . . . . ?
Eu1 O11 C36 C37 167.2(3) . . . . ?
Eu2 O8 C22 O7 -7.3(5) . . . . ?
Eu2 O8 C22 C23 172.4(2) . . . . ?
Eu2 O10 C29 O9 80.0(7) . . . . ?
Eu2 O10 C29 C30 -107.4(14) . . . . ?
Eu2 O10 C29 C30A -95.7(13) . . . . ?
Eu2 O12 C36 O11 -0.1(10) . . . . ?
Eu2 O12 C36 C37 179.8(5) . . . . ?
Eu2 O13 C43 O14 7.2(4) . . . . ?
Eu2 O13 C43 C44 -170.5(3) . . . . ?
Eu2 O14 C43 O13 -6.9(4) . . . . ?
Eu2 O14 C43 C44 170.8(3) . . . . ?
Eu2 O15 C50 O16 132.0(4) . . . . ?
Eu2 O15 C50 C51 -47.3(7) . . . . ?
Eu2 O17 C57 O18 3.4(7) . . . . ?
Eu2 O17 C57 C58 -178.4(7) . . . . ?
Eu2 O17 C57 C58A -168.1(16) . . . . ?
Eu3 O1 C1 O2 10.2(3) 2_656 . . . ?
Eu3 O1 C1 C2 -172.0(7) 2_656 . . . ?
Eu3 O1 C1 C2A -164.4(13) 2_656 . . . ?
Eu3 O2 C1 O1 -11.3(4) 2_656 . . . ?
Eu3 O2 C1 C2 170.8(6) 2_656 . . . ?
Eu3 O2 C1 C2A 162.5(14) 2_656 . . . ?
Eu3 O4 C8 O3 -0.5(7) 2_656 . . . ?
Eu3 O4 C8 C9 -179.6(3) 2_656 . . . ?
Eu3 O6 C15 O5 13.5(4) 2_656 . . . ?
Eu3 O6 C15 C16 -166.6(6) 2_656 . . . ?
Eu3 O6 C15 C16A -157.2(7) 2_656 . . . ?
Eu3 O14 C43 O13 133.9(4) . . . . ?
Eu3 O14 C43 C44 -48.4(7) . . . . ?
Eu3 O15 C50 O16 -0.8(4) . . . . ?
Eu3 O15 C50 C51 179.8(3) . . . . ?
Eu3 O16 C50 O15 0.9(4) . . . . ?
Eu3 O16 C50 C51 -179.8(3) . . . . ?
Eu3 O18 C57 O17 -13.1(7) . . . . ?
Eu3 O18 C57 C58 168.7(7) . . . . ?
Eu3 O18 C57 C58A 158.0(18) . . . . ?
Eu3 C1 C2 C3 61(3) 2_656 . . . ?
Eu3 C1 C2 C7 -119(2) 2_656 . . . ?
Eu3 C1 C2A C3A 115(3) 2_656 . . . ?
Eu3 C1 C2A C7A -65(5) 2_656 . . . ?
O1 C1 C2 C3 -161.8(8) . . . . ?
O1 C1 C2 C7 17.7(14) . . . . ?
O1 C1 C2A C3A -164.6(17) . . . . ?
O1 C1 C2A C7A 15(3) . . . . ?
O2 C1 C2 C3 16.0(13) . . . . ?
O2 C1 C2 C7 -164.5(8) . . . . ?
O2 C1 C2A C3A 21(3) . . . . ?
O2 C1 C2A C7A -159.0(17) . . . . ?
O3 C8 C9 C10 -165.3(4) . . . . ?
O3 C8 C9 C14 15.0(6) . . . . ?
O4 C8 C9 C10 13.9(6) . . . . ?
O4 C8 C9 C14 -165.9(4) . . . . ?
O5 C15 C16 C17 179.8(6) . . . . ?
O5 C15 C16 C21 0.0(8) . . . . ?
O5 C15 C16A C17A 174.8(10) . . . . ?
O5 C15 C16A C21A -6.1(15) . . . . ?
O6 C15 C16 C17 -0.1(8) . . . . ?
O6 C15 C16 C21 -179.9(5) . . . . ?
O6 C15 C16A C17A -14.1(14) . . . . ?
O6 C15 C16A C21A 165.1(10) . . . . ?
O7 C22 C23 C24 16.5(6) . . . . ?
O7 C22 C23 C28 -166.9(4) . . . . ?
O8 C22 C23 C24 -163.2(4) . . . . ?
O8 C22 C23 C28 13.4(6) . . . . ?
O9 C29 C30 C31 -7(3) . . . . ?
O9 C29 C30 C35 170.1(16) . . . . ?
O9 C29 C30A C31A -4(2) . . . . ?
O9 C29 C30A C35A 178.9(16) . . . . ?
O10 C29 C30 C31 179.6(17) . . . . ?
O10 C29 C30 C35 -3(3) . . . . ?
O10 C29 C30A C31A 172.2(14) . . . . ?
O10 C29 C30A C35A -5(3) . . . . ?
O11 C36 C37 C38 -14.8(6) . . . . ?
O11 C36 C37 C42 165.8(4) . . . . ?
O12 C36 C37 C38 165.2(4) . . . . ?
O12 C36 C37 C42 -14.2(6) . . . . ?
O13 C43 C44 C45 157.9(4) . . . . ?
O13 C43 C44 C49 -21.9(6) . . . . ?
O14 C43 C44 C45 -19.7(6) . . . . ?
O14 C43 C44 C49 160.4(4) . . . . ?
O15 C50 C51 C52 -27.3(5) . . . . ?
O15 C50 C51 C56 151.1(4) . . . . ?
O16 C50 C51 C52 153.4(4) . . . . ?
O16 C50 C51 C56 -28.2(6) . . . . ?
O17 C57 C58 C59 7.5(17) . . . . ?
O17 C57 C58 C63 -179.7(9) . . . . ?
O17 C57 C58A C59A -40(3) . . . . ?
O17 C57 C58A C63A 156(3) . . . . ?
O18 C57 C58 C59 -174.2(11) . . . . ?
O18 C57 C58 C63 -1.4(15) . . . . ?
O18 C57 C58A C59A 148(2) . . . . ?
O18 C57 C58A C63A -16(4) . . . . ?
C1 C2 C3 C4 179.5(11) . . . . ?
C1 C2 C7 C6 178.8(11) . . . . ?
C1 C2A C3A C4A 175(2) . . . . ?
C1 C2A C7A C6A -176(2) . . . . ?
C2 C3 C4 C5 0.0(15) . . . . ?
C2A C3A C4A C5A 3(3) . . . . ?
C3 C2 C7 C6 -1.8(17) . . . . ?
C3 C4 C5 C6 1.8(15) . . . . ?
C3A C2A C7A C6A 4(3) . . . . ?
C3A C4A C5A C6A -1(3) . . . . ?
C4 C5 C6 C7 -3.4(16) . . . . ?
C4A C5A C6A C7A 0(3) . . . . ?
C5 C6 C7 C2 3.4(16) . . . . ?
C5A C6A C7A C2A -2(3) . . . . ?
C7 C2 C3 C4 0.1(17) . . . . ?
C7A C2A C3A C4A -5(3) . . . . ?
C8 C9 C10 C11 178.5(5) . . . . ?
C8 C9 C14 C13 179.9(5) . . . . ?
C9 C10 C11 C12 2.5(10) . . . . ?
C10 C9 C14 C13 0.1(8) . . . . ?
C10 C11 C12 C13 -1.5(11) . . . . ?
C11 C12 C13 C14 -0.2(11) . . . . ?
C12 C13 C14 C9 0.9(10) . . . . ?
C14 C9 C10 C11 -1.7(8) . . . . ?
C15 C16 C17 C18 -179.9(6) . . . . ?
C15 C16 C21 C20 -179.5(6) . . . . ?
C15 C16A C17A C18A -176.2(12) . . . . ?
C15 C16A C21A C20A 174.2(11) . . . . ?
C16 C17 C18 C19 -0.1(12) . . . . ?
C16A C17A C18A C19A -1(2) . . . . ?
C17 C16 C21 C20 0.6(11) . . . . ?
C17 C18 C19 C20 -0.3(11) . . . . ?
C17A C16A C21A C20A -7(2) . . . . ?
C17A C18A C19A C20A 0(2) . . . . ?
C18 C19 C20 C21 0.9(11) . . . . ?
C18A C19A C20A C21A -2(2) . . . . ?
C19 C20 C21 C16 -1.1(11) . . . . ?
C19A C20A C21A C16A 5.2(18) . . . . ?
C21 C16 C17 C18 -0.1(12) . . . . ?
C21A C16A C17A C18A 5(2) . . . . ?
C22 C23 C24 C25 175.1(5) . . . . ?
C22 C23 C28 C27 -177.8(5) . . . . ?
C23 C24 C25 C26 4.2(10) . . . . ?
C24 C23 C28 C27 -1.1(8) . . . . ?
C24 C25 C26 C27 -4.1(12) . . . . ?
C25 C26 C27 C28 1.4(11) . . . . ?
C26 C27 C28 C23 1.2(9) . . . . ?
C28 C23 C24 C25 -1.6(8) . . . . ?
C29 C30 C31 C32 -176.4(17) . . . . ?
C29 C30 C35 C34 177.5(15) . . . . ?
C29 C30A C31A C32A 176.2(14) . . . . ?
C29 C30A C35A C34A -177.3(15) . . . . ?
C30 C31 C32 C33 -3(2) . . . . ?
C30A C31A C32A C33A 2(2) . . . . ?
C31 C30 C35 C34 -5(3) . . . . ?
C31 C32 C33 C34 -2(2) . . . . ?
C31A C30A C35A C34A 5(3) . . . . ?
C31A C32A C33A C34A 2(2) . . . . ?
C32 C33 C34 C35 3(2) . . . . ?
C32A C33A C34A C35A -3.3(19) . . . . ?
C33 C34 C35 C30 0(2) . . . . ?
C33A C34A C35A C30A -1(2) . . . . ?
C35 C30 C31 C32 6(3) . . . . ?
C35A C30A C31A C32A -6(3) . . . . ?
C36 C37 C38 C39 -178.1(4) . . . . ?
C36 C37 C42 C41 -180.0(4) . . . . ?
C37 C38 C39 C40 -1.3(8) . . . . ?
C38 C37 C42 C41 0.6(7) . . . . ?
C38 C39 C40 C41 -0.8(8) . . . . ?
C39 C40 C41 C42 2.7(8) . . . . ?
C40 C41 C42 C37 -2.7(8) . . . . ?
C42 C37 C38 C39 1.4(7) . . . . ?
C43 C44 C45 C46 179.6(4) . . . . ?
C43 C44 C49 C48 -178.3(4) . . . . ?
C44 C45 C46 C47 -1.8(7) . . . . ?
C45 C44 C49 C48 1.8(7) . . . . ?
C45 C46 C47 C48 2.8(9) . . . . ?
C46 C47 C48 C49 -1.5(9) . . . . ?
C47 C48 C49 C44 -0.9(9) . . . . ?
C49 C44 C45 C46 -0.5(6) . . . . ?
C50 C51 C52 C53 177.8(4) . . . . ?
C50 C51 C56 C55 -176.3(5) . . . . ?
C51 C52 C53 C54 -1.6(8) . . . . ?
C52 C51 C56 C55 2.1(7) . . . . ?
C52 C53 C54 C55 2.2(10) . . . . ?
C53 C54 C55 C56 -0.7(11) . . . . ?
C54 C55 C56 C51 -1.5(9) . . . . ?
C56 C51 C52 C53 -0.6(7) . . . . ?
C57 C58 C59 C60 174.0(9) . . . . ?
C57 C58 C63 C62 -172.9(10) . . . . ?
C57 C58A C59A C60A -179(2) . . . . ?
C57 C58A C63A C62A 177(2) . . . . ?
C58 C59 C60 C61 -2.3(16) . . . . ?
C58A C59A C60A C61A 7(4) . . . . ?
C59 C58 C63 C62 0.0(18) . . . . ?
C59 C60 C61 C62 2.6(18) . . . . ?
C59A C58A C63A C62A 14(4) . . . . ?
C59A C60A C61A C62A 1(4) . . . . ?
C60 C61 C62 C63 -1.6(18) . . . . ?
C60A C61A C62A C63A -2(3) . . . . ?
C61 C62 C63 C58 0.3(17) . . . . ?
C61A C62A C63A C58A -6(4) . . . . ?
C63 C58 C59 C60 0.9(18) . . . . ?
C63A C58A C59A C60A -15(4) . . . . ?
